data_4084516
loop_
_publ_author_name
'Fettinger, James C.'
'Gray, Paul A.'
'Melton, Christopher E.'
'Power, Philip P.'

_publ_section_title
;
 Hydroalumination of Alkenes and Alkynes by Primary Aluminum Hydrides
 under Mild Conditions
;
_journal_issue 21
_journal_name_full Organometallics
_journal_page_first 6232
_journal_paper_doi 10.1021/om500911f
_journal_volume 33
_journal_year 2014
_chemical_formula_moiety 'C58 H75 Al'
_chemical_formula_sum 'C58 H75 Al'
_chemical_formula_weight 799.16
_chemical_name_systematic
; 
 ? 
;
_space_group_crystal_system orthorhombic
_space_group_IT_number 52
_space_group_name_Hall '-P 2a 2bc'
_space_group_name_H-M_alt 'P n n a'
_symmetry_space_group_name_Hall '-P 2a 2bc'
_symmetry_space_group_name_H-M 'P n n a'
_atom_sites_solution_hydrogens geom
_audit_creation_method SHELXL-2012
_cell_angle_alpha 90
_cell_angle_beta 90
_cell_angle_gamma 90
_cell_formula_units_Z 4
_cell_length_a 18.5202(10)
_cell_length_b 21.1053(12)
_cell_length_c 14.7508(8)
_cell_measurement_reflns_used 9896
_cell_measurement_temperature 90(2)
_cell_measurement_theta_max 27.45
_cell_measurement_theta_min 2.40
_cell_volume 5765.7(5)
_computing_cell_refinement 'SAINT (8.27b) (Bruker, 2012)'
_computing_data_collection 'Apex2 (2010-3) (Bruker, 2010)'
_computing_data_reduction 'SAINT (8.27b) (Bruker, 2012)'
_computing_molecular_graphics 'Bruker SHELXTL'
_computing_publication_material 'Bruker SHELXTL'
_computing_structure_refinement 'SHELXL-2012 (Sheldrick, 2012)'
_computing_structure_solution 'SHELXS-97 (Sheldrick, 2008)'
_diffrn_ambient_temperature 90(2)
_diffrn_measured_fraction_theta_full 1.000
_diffrn_measured_fraction_theta_max 0.999
_diffrn_measurement_device_type 'Bruker APEX-II CCD'
_diffrn_measurement_method '\f and \w scans'
_diffrn_radiation_monochromator graphite
_diffrn_radiation_source 'sealed tube'
_diffrn_radiation_type MoK\a
_diffrn_radiation_wavelength 0.71073
_diffrn_reflns_av_R_equivalents 0.0530
_diffrn_reflns_av_unetI/netI 0.0273
_diffrn_reflns_Laue_measured_fraction_full 1.000
_diffrn_reflns_Laue_measured_fraction_max 0.999
_diffrn_reflns_limit_h_max 24
_diffrn_reflns_limit_h_min -23
_diffrn_reflns_limit_k_max 27
_diffrn_reflns_limit_k_min -27
_diffrn_reflns_limit_l_max 19
_diffrn_reflns_limit_l_min -19
_diffrn_reflns_number 46814
_diffrn_reflns_point_group_measured_fraction_full 1.000
_diffrn_reflns_point_group_measured_fraction_max 0.999
_diffrn_reflns_theta_full 25.242
_diffrn_reflns_theta_max 27.491
_diffrn_reflns_theta_min 1.684
_exptl_absorpt_coefficient_mu 0.065
_exptl_absorpt_correction_T_max 0.9860
_exptl_absorpt_correction_T_min 0.7971
_exptl_absorpt_correction_type multi-scan
_exptl_absorpt_process_details 'SADABS 2012/1 (Sheldrick, 2012)'
_exptl_crystal_colour Colorless
_exptl_crystal_density_diffrn 0.921
_exptl_crystal_description Plate
_exptl_crystal_F_000 1744
_exptl_crystal_size_max 0.280
_exptl_crystal_size_mid 0.260
_exptl_crystal_size_min 0.150
_platon_squeeze_details ' '
_refine_diff_density_max 0.333
_refine_diff_density_min -0.261
_refine_diff_density_rms 0.039
_refine_ls_extinction_method none
_refine_ls_goodness_of_fit_ref 1.019
_refine_ls_hydrogen_treatment constr
_refine_ls_matrix_type full
_refine_ls_number_parameters 276
_refine_ls_number_reflns 6622
_refine_ls_number_restraints 0
_refine_ls_restrained_S_all 1.019
_refine_ls_R_factor_all 0.0638
_refine_ls_R_factor_gt 0.0429
_refine_ls_shift/su_max 0.000
_refine_ls_shift/su_mean 0.000
_refine_ls_structure_factor_coef Fsqd
_refine_ls_weighting_details
; 
 w=1/[\s^2^(Fo^2^)+(0.0513P)^2^+2.5756P] 
 where P=(Fo^2^+2Fc^2^)/3 
;
_refine_ls_weighting_scheme calc
_refine_ls_wR_factor_gt 0.1048
_refine_ls_wR_factor_ref 0.1182
_reflns_Friedel_coverage 0.000
_reflns_number_gt 5026
_reflns_number_total 6622
_reflns_threshold_expression 'I > 2\s(I)'
_cod_data_source_file om500911f_si_002.cif
_cod_data_source_block CEM011FMI_SHELXL
_cod_depositor_comments
;
The following automatic conversions were performed:

'_exptl_absorpt_correction_type' value 'Multi-scan' changed to
'multi-scan' according to
/home/saulius/struct/COD-crude-data--automatic-downloads/rss-feeds/ACS/lib/dictionaries/cif_core.dic
dictionary named 'cif_core.dic' version 2.4.2 from 2011-04-26.

Automatic conversion script
Id: cif_fix_values 2827 2014-09-09 07:05:25Z andrius 

 Adding full bibliography for 4084515--4084521.cif.
;
_cod_database_code 4084516
_shelx_space_group_comment
; 
The symmetry employed for this shelxl refinement is uniquely defined 
by the following loop, which should always be used as a source of 
symmetry information in preference to the above space-group names. 
They are only intended as comments. 
;
_shelx_estimated_absorpt_t_min 0.982
_shelx_estimated_absorpt_t_max 0.990
_shelxl_version_number 2012-6

loop_
_space_group_symop_operation_xyz
'x, y, z'
'-x+1/2, -y, z'
'-x+1/2, y+1/2, -z+1/2'
'x, -y+1/2, -z+1/2'
'-x, -y, -z'
'x-1/2, y, -z'
'x-1/2, -y-1/2, z-1/2'
'-x, y-1/2, z-1/2'

loop_
_atom_site_label
_atom_site_type_symbol
_atom_site_fract_x
_atom_site_fract_y
_atom_site_fract_z
_atom_site_U_iso_or_equiv
_atom_site_adp_type
_atom_site_occupancy
_atom_site_site_symmetry_order
_atom_site_calc_flag
_atom_site_refinement_flags_posn
_atom_site_refinement_flags_adp
_atom_site_refinement_flags_occupancy
Al1 Al 0.2500 0.5000 0.17169(3) 0.01520(12) Uani 1 2 d S T P
C1 C 0.2500 0.5000 0.30644(11) 0.0148(3) Uani 1 2 d S T P
C2 C 0.18458(7) 0.49484(6) 0.35532(8) 0.0174(3) Uani 1 1 d . . .
C3 C 0.18428(7) 0.49450(8) 0.45071(9) 0.0268(3) Uani 1 1 d . . .
C4 C 0.2500 0.5000 0.49544(13) 0.0314(5) Uani 1 2 d S T P
H4 H 0.2500 0.5000 0.5598 0.038 Uiso 1 2 calc R U P
C5 C 0.11488(8) 0.49048(11) 0.50628(10) 0.0473(5) Uani 1 1 d . . .
H5 H 0.0740 0.4834 0.4632 0.057 Uiso 1 1 calc R U .
C6 C 0.11562(12) 0.43538(13) 0.57342(12) 0.0665(7) Uani 1 1 d . . .
H6A H 0.1215 0.3954 0.5404 0.100 Uiso 1 1 calc R U .
H6B H 0.0700 0.4346 0.6071 0.100 Uiso 1 1 calc R U .
H6C H 0.1559 0.4407 0.6159 0.100 Uiso 1 1 calc R U .
C7 C 0.10087(10) 0.55255(13) 0.55603(12) 0.0621(7) Uani 1 1 d . . .
H7A H 0.0554 0.5494 0.5898 0.093 Uiso 1 1 calc R U .
H7B H 0.0976 0.5872 0.5120 0.093 Uiso 1 1 calc R U .
H7C H 0.1406 0.5609 0.5983 0.093 Uiso 1 1 calc R U .
C8 C 0.11507(6) 0.49074(6) 0.30253(8) 0.0170(3) Uani 1 1 d . . .
C9 C 0.08613(7) 0.54582(6) 0.26290(9) 0.0188(3) Uani 1 1 d . . .
C10 C 0.02516(7) 0.54026(6) 0.20712(9) 0.0205(3) Uani 1 1 d . . .
H10 H 0.0062 0.5773 0.1792 0.025 Uiso 1 1 calc R U .
C11 C -0.00832(7) 0.48274(6) 0.19131(8) 0.0191(3) Uani 1 1 d . . .
C12 C 0.01920(7) 0.42924(6) 0.23448(8) 0.0194(3) Uani 1 1 d . . .
H12 H -0.0043 0.3897 0.2260 0.023 Uiso 1 1 calc R U .
C13 C 0.08025(7) 0.43192(6) 0.28974(8) 0.0182(3) Uani 1 1 d . . .
C14 C 0.11679(7) 0.61167(6) 0.28049(10) 0.0240(3) Uani 1 1 d . . .
H14 H 0.1603 0.6071 0.3200 0.029 Uiso 1 1 calc R U .
C15 C 0.13993(8) 0.64476(7) 0.19286(11) 0.0315(3) Uani 1 1 d . . .
H15A H 0.1758 0.6186 0.1614 0.047 Uiso 1 1 calc R U .
H15B H 0.1611 0.6861 0.2074 0.047 Uiso 1 1 calc R U .
H15C H 0.0977 0.6507 0.1537 0.047 Uiso 1 1 calc R U .
C16 C 0.06145(8) 0.65318(7) 0.33080(11) 0.0330(4) Uani 1 1 d . . .
H16A H 0.0184 0.6586 0.2929 0.049 Uiso 1 1 calc R U .
H16B H 0.0828 0.6947 0.3436 0.049 Uiso 1 1 calc R U .
H16C H 0.0479 0.6326 0.3879 0.049 Uiso 1 1 calc R U .
C17 C -0.07422(7) 0.47995(7) 0.12971(9) 0.0229(3) Uani 1 1 d . . .
H17 H -0.0791 0.5225 0.1004 0.027 Uiso 1 1 calc R U .
C18 C -0.06616(8) 0.43136(8) 0.05398(10) 0.0341(4) Uani 1 1 d . . .
H18A H -0.0217 0.4399 0.0201 0.051 Uiso 1 1 calc R U .
H18B H -0.1077 0.4342 0.0130 0.051 Uiso 1 1 calc R U .
H18C H -0.0639 0.3887 0.0801 0.051 Uiso 1 1 calc R U .
C19 C -0.14303(7) 0.46846(8) 0.18436(10) 0.0315(3) Uani 1 1 d . . .
H19A H -0.1403 0.4269 0.2138 0.047 Uiso 1 1 calc R U .
H19B H -0.1849 0.4695 0.1437 0.047 Uiso 1 1 calc R U .
H19C H -0.1481 0.5015 0.2306 0.047 Uiso 1 1 calc R U .
C20 C 0.11044(7) 0.37177(7) 0.33283(9) 0.0234(3) Uani 1 1 d . . .
H20 H 0.1385 0.3851 0.3876 0.028 Uiso 1 1 calc R U .
C21 C 0.16304(9) 0.33798(8) 0.26974(11) 0.0374(4) Uani 1 1 d . . .
H21A H 0.1840 0.3014 0.3011 0.056 Uiso 1 1 calc R U .
H21B H 0.2016 0.3673 0.2521 0.056 Uiso 1 1 calc R U .
H21C H 0.1373 0.3236 0.2155 0.056 Uiso 1 1 calc R U .
C22 C 0.05251(9) 0.32583(9) 0.36504(14) 0.0483(5) Uani 1 1 d . . .
H22A H 0.0263 0.3090 0.3126 0.073 Uiso 1 1 calc R U .
H22B H 0.0187 0.3481 0.4051 0.073 Uiso 1 1 calc R U .
H22C H 0.0752 0.2909 0.3982 0.073 Uiso 1 1 calc R U .
C23 C 0.18431(7) 0.44892(6) 0.09851(8) 0.0185(3) Uani 1 1 d . . .
H23 H 0.1363 0.4433 0.1198 0.022 Uiso 1 1 calc R U .
C24 C 0.20254(7) 0.42157(6) 0.02087(9) 0.0198(3) Uani 1 1 d . . .
H24 H 0.2489 0.4318 -0.0025 0.024 Uiso 1 1 calc R U .
C25 C 0.15860(7) 0.37694(6) -0.03343(9) 0.0196(3) Uani 1 1 d . . .
C26 C 0.09784(7) 0.34678(6) 0.00237(9) 0.0225(3) Uani 1 1 d . . .
H26 H 0.0841 0.3548 0.0633 0.027 Uiso 1 1 calc R U .
C27 C 0.05736(8) 0.30535(7) -0.04960(10) 0.0261(3) Uani 1 1 d . . .
H27 H 0.0163 0.2852 -0.0240 0.031 Uiso 1 1 calc R U .
C28 C 0.07641(8) 0.29312(7) -0.13856(10) 0.0302(3) Uani 1 1 d . . .
H28 H 0.0487 0.2645 -0.1740 0.036 Uiso 1 1 calc R U .
C29 C 0.13616(9) 0.32282(8) -0.17554(10) 0.0348(4) Uani 1 1 d . . .
H29 H 0.1491 0.3151 -0.2369 0.042 Uiso 1 1 calc R U .
C30 C 0.17715(8) 0.36375(7) -0.12329(10) 0.0285(3) Uani 1 1 d . . .
H30 H 0.2186 0.3832 -0.1490 0.034 Uiso 1 1 calc R U .

loop_
_atom_site_aniso_label
_atom_site_aniso_U_11
_atom_site_aniso_U_22
_atom_site_aniso_U_33
_atom_site_aniso_U_23
_atom_site_aniso_U_13
_atom_site_aniso_U_12
Al1 0.0143(3) 0.0200(3) 0.0113(2) 0.000 0.000 -0.0005(2)
C1 0.0148(8) 0.0175(8) 0.0122(8) 0.000 0.000 0.0001(7)
C2 0.0133(6) 0.0241(6) 0.0147(6) -0.0022(5) -0.0006(5) -0.0008(5)
C3 0.0154(6) 0.0498(9) 0.0151(6) -0.0031(6) 0.0027(5) -0.0050(6)
C4 0.0220(10) 0.0613(15) 0.0110(8) 0.000 0.000 -0.0062(10)
C5 0.0169(7) 0.1095(16) 0.0156(7) -0.0099(9) 0.0051(6) -0.0136(9)
C6 0.0546(12) 0.122(2) 0.0232(8) -0.0044(10) 0.0155(8) -0.0492(13)
C7 0.0317(9) 0.130(2) 0.0247(8) -0.0126(11) 0.0081(7) 0.0221(11)
C8 0.0108(6) 0.0276(7) 0.0124(5) -0.0039(5) 0.0018(4) -0.0006(5)
C9 0.0122(6) 0.0246(7) 0.0195(6) -0.0048(5) 0.0019(5) 0.0012(5)
C10 0.0157(6) 0.0249(7) 0.0208(6) -0.0021(5) -0.0009(5) 0.0034(5)
C11 0.0112(6) 0.0302(7) 0.0160(6) -0.0043(5) 0.0006(5) 0.0001(5)
C12 0.0152(6) 0.0263(7) 0.0167(6) -0.0037(5) 0.0026(5) -0.0047(5)
C13 0.0142(6) 0.0266(7) 0.0138(6) -0.0001(5) 0.0037(5) -0.0006(5)
C14 0.0170(6) 0.0237(7) 0.0313(7) -0.0066(6) -0.0041(5) 0.0016(5)
C15 0.0246(7) 0.0253(7) 0.0447(9) -0.0004(7) 0.0012(7) -0.0002(6)
C16 0.0265(8) 0.0298(8) 0.0427(9) -0.0149(7) -0.0007(7) 0.0026(6)
C17 0.0150(6) 0.0325(7) 0.0211(6) -0.0029(6) -0.0041(5) 0.0001(5)
C18 0.0250(8) 0.0518(10) 0.0253(7) -0.0116(7) -0.0081(6) 0.0057(7)
C19 0.0150(6) 0.0522(10) 0.0273(7) -0.0047(7) -0.0025(6) -0.0028(6)
C20 0.0208(7) 0.0284(7) 0.0211(6) 0.0044(6) 0.0002(5) -0.0029(6)
C21 0.0458(10) 0.0304(8) 0.0360(9) 0.0072(7) 0.0059(7) 0.0118(7)
C22 0.0334(9) 0.0475(10) 0.0642(12) 0.0310(9) 0.0044(8) -0.0066(8)
C23 0.0142(6) 0.0237(6) 0.0175(6) -0.0001(5) -0.0003(5) -0.0026(5)
C24 0.0160(6) 0.0242(7) 0.0192(6) 0.0007(5) 0.0002(5) -0.0022(5)
C25 0.0195(6) 0.0205(6) 0.0187(6) -0.0022(5) -0.0014(5) 0.0025(5)
C26 0.0219(7) 0.0262(7) 0.0193(6) 0.0000(5) -0.0018(5) -0.0016(6)
C27 0.0241(7) 0.0262(7) 0.0279(7) 0.0023(6) -0.0041(6) -0.0054(6)
C28 0.0340(8) 0.0264(7) 0.0302(8) -0.0089(6) -0.0074(6) -0.0040(6)
C29 0.0401(9) 0.0392(9) 0.0250(7) -0.0154(7) 0.0047(7) -0.0062(7)
C30 0.0275(8) 0.0336(8) 0.0244(7) -0.0087(6) 0.0060(6) -0.0054(6)

loop_
_atom_type_symbol
_atom_type_description
_atom_type_scat_dispersion_real
_atom_type_scat_dispersion_imag
_atom_type_scat_source
C C 0.0033 0.0016 'International Tables Vol C Tables 4.2.6.8 and 6.1.1.4'
H H 0.0000 0.0000 'International Tables Vol C Tables 4.2.6.8 and 6.1.1.4'
Al Al 0.0645 0.0514 'International Tables Vol C Tables 4.2.6.8 and 6.1.1.4'

loop_
_geom_angle_atom_site_label_1
_geom_angle_atom_site_label_2
_geom_angle_atom_site_label_3
_geom_angle
_geom_angle_site_symmetry_1
_geom_angle_site_symmetry_3
C23 Al1 C23 112.83(8) . 2_565
C23 Al1 C1 123.59(4) . .
C23 Al1 C1 123.59(4) 2_565 .
C2 C1 C2 118.69(15) . 2_565
C2 C1 Al1 120.65(7) . .
C2 C1 Al1 120.65(7) 2_565 .
C3 C2 C1 120.90(12) . .
C3 C2 C8 120.86(11) . .
C1 C2 C8 118.22(11) . .
C4 C3 C2 118.10(13) . .
C4 C3 C5 119.15(13) . .
C2 C3 C5 122.72(12) . .
C3 C4 C3 123.30(17) 2_565 .
C3 C4 H4 118.4 2_565 .
C3 C4 H4 118.4 . .
C7 C5 C3 110.73(16) . .
C7 C5 C6 110.11(15) . .
C3 C5 C6 112.51(16) . .
C7 C5 H5 107.8 . .
C3 C5 H5 107.8 . .
C6 C5 H5 107.8 . .
C5 C6 H6A 109.5 . .
C5 C6 H6B 109.5 . .
H6A C6 H6B 109.5 . .
C5 C6 H6C 109.5 . .
H6A C6 H6C 109.5 . .
H6B C6 H6C 109.5 . .
C5 C7 H7A 109.5 . .
C5 C7 H7B 109.5 . .
H7A C7 H7B 109.5 . .
C5 C7 H7C 109.5 . .
H7A C7 H7C 109.5 . .
H7B C7 H7C 109.5 . .
C9 C8 C13 119.79(11) . .
C9 C8 C2 119.52(11) . .
C13 C8 C2 120.65(11) . .
C10 C9 C8 118.78(12) . .
C10 C9 C14 118.45(12) . .
C8 C9 C14 122.73(11) . .
C11 C10 C9 122.24(12) . .
C11 C10 H10 118.9 . .
C9 C10 H10 118.9 . .
C10 C11 C12 118.06(12) . .
C10 C11 C17 119.60(12) . .
C12 C11 C17 122.33(12) . .
C11 C12 C13 122.06(12) . .
C11 C12 H12 119.0 . .
C13 C12 H12 119.0 . .
C12 C13 C8 118.96(12) . .
C12 C13 C20 120.44(12) . .
C8 C13 C20 120.57(11) . .
C9 C14 C15 112.14(11) . .
C9 C14 C16 110.68(11) . .
C15 C14 C16 109.51(12) . .
C9 C14 H14 108.1 . .
C15 C14 H14 108.1 . .
C16 C14 H14 108.1 . .
C14 C15 H15A 109.5 . .
C14 C15 H15B 109.5 . .
H15A C15 H15B 109.5 . .
C14 C15 H15C 109.5 . .
H15A C15 H15C 109.5 . .
H15B C15 H15C 109.5 . .
C14 C16 H16A 109.5 . .
C14 C16 H16B 109.5 . .
H16A C16 H16B 109.5 . .
C14 C16 H16C 109.5 . .
H16A C16 H16C 109.5 . .
H16B C16 H16C 109.5 . .
C11 C17 C18 112.65(11) . .
C11 C17 C19 111.09(11) . .
C18 C17 C19 111.21(12) . .
C11 C17 H17 107.2 . .
C18 C17 H17 107.2 . .
C19 C17 H17 107.2 . .
C17 C18 H18A 109.5 . .
C17 C18 H18B 109.5 . .
H18A C18 H18B 109.5 . .
C17 C18 H18C 109.5 . .
H18A C18 H18C 109.5 . .
H18B C18 H18C 109.5 . .
C17 C19 H19A 109.5 . .
C17 C19 H19B 109.5 . .
H19A C19 H19B 109.5 . .
C17 C19 H19C 109.5 . .
H19A C19 H19C 109.5 . .
H19B C19 H19C 109.5 . .
C22 C20 C21 110.06(14) . .
C22 C20 C13 113.69(12) . .
C21 C20 C13 111.66(11) . .
C22 C20 H20 107.0 . .
C21 C20 H20 107.0 . .
C13 C20 H20 107.0 . .
C20 C21 H21A 109.5 . .
C20 C21 H21B 109.5 . .
H21A C21 H21B 109.5 . .
C20 C21 H21C 109.5 . .
H21A C21 H21C 109.5 . .
H21B C21 H21C 109.5 . .
C20 C22 H22A 109.5 . .
C20 C22 H22B 109.5 . .
H22A C22 H22B 109.5 . .
C20 C22 H22C 109.5 . .
H22A C22 H22C 109.5 . .
H22B C22 H22C 109.5 . .
C24 C23 Al1 124.01(10) . .
C24 C23 H23 118.0 . .
Al1 C23 H23 118.0 . .
C23 C24 C25 127.17(12) . .
C23 C24 H24 116.4 . .
C25 C24 H24 116.4 . .
C26 C25 C30 117.77(12) . .
C26 C25 C24 121.91(12) . .
C30 C25 C24 120.32(12) . .
C27 C26 C25 121.01(13) . .
C27 C26 H26 119.5 . .
C25 C26 H26 119.5 . .
C28 C27 C26 120.36(13) . .
C28 C27 H27 119.8 . .
C26 C27 H27 119.8 . .
C27 C28 C29 119.56(13) . .
C27 C28 H28 120.2 . .
C29 C28 H28 120.2 . .
C28 C29 C30 120.11(14) . .
C28 C29 H29 119.9 . .
C30 C29 H29 119.9 . .
C29 C30 C25 121.18(14) . .
C29 C30 H30 119.4 . .
C25 C30 H30 119.4 . .

loop_
_geom_bond_atom_site_label_1
_geom_bond_atom_site_label_2
_geom_bond_distance
_geom_bond_site_symmetry_2
Al1 C23 1.9514(13) .
Al1 C23 1.9515(13) 2_565
Al1 C1 1.9877(17) .
C1 C2 1.4140(15) .
C1 C2 1.4140(15) 2_565
C2 C3 1.4071(17) .
C2 C8 1.5070(17) .
C3 C4 1.3893(16) .
C3 C5 1.5269(19) .
C4 C3 1.3893(16) 2_565
C4 H4 0.9500 .
C5 C7 1.524(3) .
C5 C6 1.527(3) .
C5 H5 1.0000 .
C6 H6A 0.9800 .
C6 H6B 0.9800 .
C6 H6C 0.9800 .
C7 H7A 0.9800 .
C7 H7B 0.9800 .
C7 H7C 0.9800 .
C8 C9 1.4071(18) .
C8 C13 1.4117(18) .
C9 C10 1.4020(17) .
C9 C14 1.5236(19) .
C10 C11 1.3829(19) .
C10 H10 0.9500 .
C11 C12 1.3930(19) .
C11 C17 1.5227(17) .
C12 C13 1.3949(17) .
C12 H12 0.9500 .
C13 C20 1.5259(19) .
C14 C15 1.530(2) .
C14 C16 1.5390(19) .
C14 H14 1.0000 .
C15 H15A 0.9800 .
C15 H15B 0.9800 .
C15 H15C 0.9800 .
C16 H16A 0.9800 .
C16 H16B 0.9800 .
C16 H16C 0.9800 .
C17 C18 1.524(2) .
C17 C19 1.5274(19) .
C17 H17 1.0000 .
C18 H18A 0.9800 .
C18 H18B 0.9800 .
C18 H18C 0.9800 .
C19 H19A 0.9800 .
C19 H19B 0.9800 .
C19 H19C 0.9800 .
C20 C22 1.522(2) .
C20 C21 1.524(2) .
C20 H20 1.0000 .
C21 H21A 0.9800 .
C21 H21B 0.9800 .
C21 H21C 0.9800 .
C22 H22A 0.9800 .
C22 H22B 0.9800 .
C22 H22C 0.9800 .
C23 C24 1.3262(18) .
C23 H23 0.9500 .
C24 C25 1.4802(18) .
C24 H24 0.9500 .
C25 C26 1.3965(18) .
C25 C30 1.3974(18) .
C26 C27 1.3836(19) .
C26 H26 0.9500 .
C27 C28 1.383(2) .
C27 H27 0.9500 .
C28 C29 1.384(2) .
C28 H28 0.9500 .
C29 C30 1.384(2) .
C29 H29 0.9500 .
C30 H30 0.9500 .

loop_
_geom_torsion_atom_site_label_1
_geom_torsion_atom_site_label_2
_geom_torsion_atom_site_label_3
_geom_torsion_atom_site_label_4
_geom_torsion
_geom_torsion_site_symmetry_1
_geom_torsion_site_symmetry_4
C2 C1 C2 C3 -0.31(10) 2_565 .
Al1 C1 C2 C3 179.68(10) . .
C2 C1 C2 C8 178.74(13) 2_565 .
Al1 C1 C2 C8 -1.26(13) . .
C1 C2 C3 C4 0.6(2) . .
C8 C2 C3 C4 -178.42(11) . .
C1 C2 C3 C5 178.63(14) . .
C8 C2 C3 C5 -0.4(2) . .
C2 C3 C4 C3 -0.31(10) . 2_565
C5 C3 C4 C3 -178.39(17) . 2_565
C4 C3 C5 C7 66.64(19) . .
C2 C3 C5 C7 -111.35(17) . .
C4 C3 C5 C6 -57.1(2) . .
C2 C3 C5 C6 124.95(17) . .
C3 C2 C8 C9 102.79(16) . .
C1 C2 C8 C9 -76.27(14) . .
C3 C2 C8 C13 -79.53(17) . .
C1 C2 C8 C13 101.41(13) . .
C13 C8 C9 C10 -3.52(18) . .
C2 C8 C9 C10 174.18(11) . .
C13 C8 C9 C14 174.45(12) . .
C2 C8 C9 C14 -7.85(18) . .
C8 C9 C10 C11 1.40(19) . .
C14 C9 C10 C11 -176.65(12) . .
C9 C10 C11 C12 1.48(19) . .
C9 C10 C11 C17 -179.78(12) . .
C10 C11 C12 C13 -2.30(18) . .
C17 C11 C12 C13 179.00(11) . .
C11 C12 C13 C8 0.21(18) . .
C11 C12 C13 C20 -177.59(12) . .
C9 C8 C13 C12 2.74(17) . .
C2 C8 C13 C12 -174.93(11) . .
C9 C8 C13 C20 -179.46(11) . .
C2 C8 C13 C20 2.86(17) . .
C10 C9 C14 C15 -59.64(16) . .
C8 C9 C14 C15 122.38(13) . .
C10 C9 C14 C16 62.96(16) . .
C8 C9 C14 C16 -115.01(14) . .
C10 C11 C17 C18 126.76(14) . .
C12 C11 C17 C18 -54.56(17) . .
C10 C11 C17 C19 -107.72(15) . .
C12 C11 C17 C19 70.97(16) . .
C12 C13 C20 C22 -38.46(18) . .
C8 C13 C20 C22 143.79(14) . .
C12 C13 C20 C21 86.80(15) . .
C8 C13 C20 C21 -90.96(15) . .
Al1 C23 C24 C25 173.09(10) . .
C23 C24 C25 C26 -15.2(2) . .
C23 C24 C25 C30 164.71(14) . .
C30 C25 C26 C27 -0.1(2) . .
C24 C25 C26 C27 179.81(13) . .
C25 C26 C27 C28 -0.2(2) . .
C26 C27 C28 C29 -0.3(2) . .
C27 C28 C29 C30 1.0(2) . .
C28 C29 C30 C25 -1.3(2) . .
C26 C25 C30 C29 0.9(2) . .
C24 C25 C30 C29 -179.10(14) . .

loop_
_platon_squeeze_void_nr
_platon_squeeze_void_average_x
_platon_squeeze_void_average_y
_platon_squeeze_void_average_z
_platon_squeeze_void_volume
_platon_squeeze_void_count_electrons
_platon_squeeze_void_content
1 0.191 0.750 -0.250 315 73 ' '
2 0.309 0.250 -0.250 315 73 ' '
3 0.691 0.750 0.250 315 73 ' '
4 0.809 0.250 0.250 315 73 ' '
